data_7242529
loop_
_publ_author_name
'Levent, Emre'
'Sala, Oliver'
'Wilm, Lukas F. B.'
'L\"owe, Pawel'
'Dielmann, Fabian'

_publ_section_title
;
 Heterobimetallic complexes composed of bismuth and lithium carboxylates
 as polyurethane catalysts -- alternatives to organotin compounds
;
_journal_issue 7
_journal_name_full 'Green Chemistry'
_journal_page_first 2747
_journal_page_last 2755
_journal_paper_doi 10.1039/D1GC00446H
_journal_volume 23
_journal_year 2021
_chemical_formula_moiety 'C64 H116 Bi2 Li4 N2 O20'
_chemical_formula_sum 'C64 H116 Bi2 Li4 N2 O20'
_chemical_formula_weight 1679.30
_space_group_crystal_system monoclinic
_space_group_IT_number 14
_space_group_name_Hall '-P 2yn'
_space_group_name_H-M_alt 'P 1 21/n 1'
_atom_sites_solution_hydrogens geom
_atom_sites_solution_primary direct
_audit_creation_date 2017-09-04
_audit_creation_method
;
Olex2 1.2
(compiled 2013.11.15 svn.r2834 for OlexSys, GUI svn.r4720)
;
_audit_update_record
;
2021-01-20 deposited with the CCDC.	2021-03-22 downloaded from the CCDC.
;
_cell_angle_alpha 90
_cell_angle_beta 92.5080(10)
_cell_angle_gamma 90
_cell_formula_units_Z 2
_cell_length_a 14.3713(2)
_cell_length_b 17.9791(2)
_cell_length_c 15.3608(2)
_cell_measurement_reflns_used 9555
_cell_measurement_temperature 100(2)
_cell_measurement_theta_max 30.032
_cell_measurement_theta_min 2.285
_cell_volume 3965.17(9)
_computing_molecular_graphics 'Olex2 (Dolomanov et al., 2009)'
_computing_publication_material 'Olex2 (Dolomanov et al., 2009)'
_computing_structure_refinement 'ShelXL (Sheldrick, 2008)'
_computing_structure_solution 'XT (Sheldrick, 2008)'
_diffrn_ambient_temperature 100
_diffrn_measured_fraction_theta_full 1.000
_diffrn_measured_fraction_theta_max 0.996
_diffrn_measurement_device_type 'Bruker APEX-II CCD'
_diffrn_measurement_method '\f and \w scans'
_diffrn_radiation_type MoK\a
_diffrn_radiation_wavelength 0.71073
_diffrn_reflns_av_R_equivalents 0.0288
_diffrn_reflns_av_unetI/netI 0.0195
_diffrn_reflns_Laue_measured_fraction_full 1.000
_diffrn_reflns_Laue_measured_fraction_max 0.996
_diffrn_reflns_limit_h_max 20
_diffrn_reflns_limit_h_min -20
_diffrn_reflns_limit_k_max 25
_diffrn_reflns_limit_k_min -25
_diffrn_reflns_limit_l_max 21
_diffrn_reflns_limit_l_min -21
_diffrn_reflns_number 68981
_diffrn_reflns_point_group_measured_fraction_full 1.000
_diffrn_reflns_point_group_measured_fraction_max 0.996
_diffrn_reflns_theta_full 25.242
_diffrn_reflns_theta_max 30.101
_diffrn_reflns_theta_min 1.745
_diffrn_standards_number 0
_exptl_absorpt_coefficient_mu 4.494
_exptl_absorpt_correction_T_max 1.0000
_exptl_absorpt_correction_T_min 0.7334
_exptl_absorpt_correction_type multi-scan
_exptl_absorpt_process_details
;
? was used for absorption correction.
wR2(int) was 0.0843 before and 0.0387 after correction.
The Ratio of minimum to maximum transmission is 0.7334.
The \l/2 correction factor is Not present.
;
_exptl_crystal_colour colourless
_exptl_crystal_colour_primary colourless
_exptl_crystal_density_diffrn 1.407
_exptl_crystal_description block
_exptl_crystal_F_000 1704
_exptl_crystal_size_max 0.39
_exptl_crystal_size_mid 0.28
_exptl_crystal_size_min 0.19
_refine_diff_density_max 0.996
_refine_diff_density_min -1.032
_refine_diff_density_rms 0.064
_refine_ls_extinction_method none
_refine_ls_goodness_of_fit_ref 1.012
_refine_ls_hydrogen_treatment constr
_refine_ls_matrix_type full
_refine_ls_number_parameters 701
_refine_ls_number_reflns 11639
_refine_ls_number_restraints 18
_refine_ls_restrained_S_all 1.013
_refine_ls_R_factor_all 0.0224
_refine_ls_R_factor_gt 0.0182
_refine_ls_shift/su_max 0.003
_refine_ls_shift/su_mean 0.000
_refine_ls_structure_factor_coef Fsqd
_refine_ls_weighting_details 'w=1/[\s^2^(Fo^2^)+(0.0180P)^2^+2.2564P] where P=(Fo^2^+2Fc^2^)/3'
_refine_ls_weighting_scheme calc
_refine_ls_wR_factor_gt 0.0413
_refine_ls_wR_factor_ref 0.0429
_reflns_Friedel_coverage 0.000
_reflns_number_gt 10514
_reflns_number_total 11639
_reflns_threshold_expression 'I > 2\s(I)'
_cod_data_source_file d1gc00446h2.cif
_cod_data_source_block p21n_a
_cod_depositor_comments 'Adding full bibliography for 7242526--7242531.cif.'
_cod_database_code 7242529
_shelxl_version_number 2013-4
_shelx_space_group_comment
;
The symmetry employed for this shelxl refinement is uniquely defined
by the following loop, which should always be used as a source of
symmetry information in preference to the above space-group names.
They are only intended as comments.
;
_olex2_refinement_description
;
1. Others
 Fixed Uiso: H3A(0.067) H3B(0.067) H3C(0.067) H4A(0.068) H4B(0.068) H4C(0.068)
 H5A(0.041) H5B(0.041) H6A(0.075) H6B(0.075) H6C(0.075) H9A(0.07) H9B(0.07)
 H9C(0.07) H10A(0.075) H10B(0.075) H10C(0.075) H11A(0.033) H11B(0.033)
 H12A(0.059) H12B(0.059) H12C(0.059) H15A(0.1) H15B(0.1) H15C(0.1) H16A(0.102)
 H16B(0.102) H16C(0.102) H17A(0.043) H17B(0.043) H18A(0.08) H18B(0.08)
 H18C(0.08) H21A(0.074) H21B(0.074) H21C(0.074) H22A(0.069) H22B(0.069)
 H22C(0.069) H23A(0.042) H23B(0.042) H24D(0.078) H24E(0.078) H24F(0.078)
 H24A(0.078) H24B(0.078) H24C(0.078) H27A(0.056) H27B(0.056) H27C(0.056)
 H27D(0.056) H27E(0.056) H27F(0.056) H28A(0.044) H28B(0.044) H28C(0.044)
 H29A(0.036) H29B(0.036) H30A(0.074) H30B(0.074) H30C(0.074) H32A(0.103)
 H32B(0.103) H32C(0.103) H15D(0.036) H15E(0.036) H16D(0.048) H16E(0.048)
 H16F(0.048) H12D(0.079) H12E(0.079) H12F(0.079) H17C(0.052) H17D(0.052)
 H17E(0.052) H22D(0.116) H22E(0.116) H22F(0.116) H21D(0.093) H21E(0.093)
 H20A(0.113) H20B(0.113) H20C(0.113) H5AA(0.039) H5AB(0.039) H4AA(0.058)
 H4AB(0.058) H4AC(0.058) H3AA(0.058) H3AB(0.058) H3AC(0.058) H6AA(0.063)
 H6AB(0.063) H6AC(0.063) H11C(0.04) H11D(0.04) H10D(0.054) H10E(0.054)
 H10F(0.054) H9AA(0.053) H9AB(0.053) H9AC(0.053)
 Fixed X: H3A(0.6381) H3B(0.6088) H3C(0.5985) H4A(0.5227) H4B(0.4698)
 H4C(0.4137) H5A(0.4432) H5B(0.4306) H6A(0.3066) H6B(0.2853) H6C(0.3193)
 H9A(0.2643) H9B(0.302) H9C(0.3187) H10A(0.4599) H10B(0.3932) H10C(0.3493)
 H11A(0.4704) H11B(0.4845) H12A(0.6274) H12B(0.5853) H12C(0.5997) H15A(0.1635)
 H15B(0.061) H15C(0.1467) H16A(0.029) H16B(0.1153) H16C(0.1139) H17A(0.1454)
 H17B(0.0466) H18A(0.1183) H18B(0.2032) H18C(0.1015) H21A(0.1061) H21B(0.1961)
 H21C(0.1916) H22A(0.2004) H22B(0.2221) H22C(0.1209) H23A(0.1236) H23B(0.2087)
 H24D(0.2657) H24E(0.1773) H24F(0.2803) H24A(0.3086) H24B(0.2221) H24C(0.2236)
 H27A(0.4421) H27B(0.4693) H27C(0.3945) H27D(0.4236) H27E(0.5023) H27F(0.4047)
 H28A(0.6097) H28B(0.6724) H28C(0.637) H29A(0.5606) H29B(0.4849) H30A(0.6057)
 H30B(0.6209) H30C(0.6808) H32A(0.0463) H32B(0.0806) H32C(0.1194) H15D(0.4377)
 H15E(0.5164) H16D(0.6331) H16E(0.6976) H16F(0.6736) H12D(0.1263) H12E(0.2035)
 H12F(0.1005) H17C(0.6374) H17D(0.5373) H17E(0.6208) H22D(0.1723) H22E(0.2692)
 H22F(0.1733) H21D(0.2332) H21E(0.1328) H20A(0.1735) H20B(0.1199) H20C(0.212)
 H5AA(0.4676) H5AB(0.457) H4AA(0.3069) H4AB(0.2842) H4AC(0.2557) H3AA(0.3383)
 H3AB(0.3794) H3AC(0.4483) H6AA(0.6117) H6AB(0.5868) H6AC(0.5733) H11C(0.0398)
 H11D(0.1205) H10D(0.1532) H10E(0.0533) H10F(0.1305) H9AA(0.1641) H9AB(0.073)
 H9AC(0.1718)
 Fixed Y: H3A(0.3488) H3B(0.4347) H3C(0.3874) H4A(0.2515) H4B(0.2874)
 H4C(0.2692) H5A(0.4717) H5B(0.4233) H6A(0.3581) H6B(0.4454) H6C(0.4065)
 H9A(0.1475) H9B(0.0644) H9C(0.1249) H10A(0.1454) H10B(0.0751) H10C(0.1564)
 H11A(0.0386) H11B(0.0993) H12A(0.074) H12B(0.0987) H12C(0.159) H15A(0.2661)
 H15B(0.2868) H15C(0.2882) H16A(0.4287) H16B(0.4848) H16C(0.4212) H17A(0.3553)
 H17B(0.3846) H18A(0.4715) H18B(0.4789) H18C(0.5067) H21A(0.631) H21B(0.5933)
 H21C(0.6817) H22A(0.7353) H22B(0.6835) H22C(0.6823) H23A(0.546) H23B(0.5099)
 H24D(0.4831) H24E(0.524) H24F(0.5502) H24A(0.5319) H24B(0.4815) H24C(0.5683)
 H27A(0.4389) H27B(0.3564) H27C(0.3688) H27D(0.4264) H27E(0.4096) H27F(0.3667)
 H28A(0.4656) H28B(0.4162) H28C(0.3823) H29A(0.2743) H29B(0.2893) H30A(0.3271)
 H30B(0.2433) H30C(0.3093) H32A(0.3015) H32B(0.3805) H32C(0.3054) H15D(0.308)
 H15E(0.2913) H16D(0.4305) H16E(0.4018) H16F(0.3476) H12D(0.5395) H12E(0.5447)
 H12F(0.5754) H17C(0.317) H17D(0.2791) H17E(0.2571) H22D(0.7004) H22E(0.7304)
 H22F(0.7664) H21D(0.6784) H21E(0.6518) H20A(0.5831) H20B(0.5392) H20C(0.5045)
 H5AA(0.2763) H5AB(0.3262) H4AA(0.2864) H4AB(0.3301) H4AC(0.3654) H3AA(0.4797)
 H3AB(0.4494) H3AC(0.4806) H6AA(0.3245) H6AB(0.3519) H6AC(0.407) H11C(0.4547)
 H11D(0.458) H10D(0.2796) H10E(0.3177) H10F(0.3264) H9AA(0.4375) H9AB(0.3882)
 H9AC(0.3487)
 Fixed Z: H3A(0.0899) H3B(0.0901) H3C(0.002) H4A(0.0721) H4B(-0.0116)
 H4C(0.0736) H5A(0.0721) H5B(-0.0149) H6A(0.0457) H6B(0.0434) H6C(0.1329)
 H9A(0.4433) H9B(0.4326) H9C(0.3585) H10A(0.5956) H10B(0.5789) H10C(0.5875)
 H11A(0.4411) H11B(0.3669) H12A(0.441) H12B(0.5313) H12C(0.4565) H15A(0.3652)
 H15B(0.394) H15C(0.4642) H16A(0.4321) H16B(0.4296) H16C(0.5025) H17A(0.2493)
 H17B(0.2786) H18A(0.1883) H18B(0.2587) H18C(0.2819) H21A(0.5381) H21B(0.4989)
 H21C(0.5106) H22A(0.6588) H22B(0.742) H22C(0.6941) H23A(0.6686) H23B(0.6199)
 H24D(0.7319) H24E(0.77) H24F(0.7996) H24A(0.7451) H24B(0.7706) H24C(0.7938)
 H27A(0.7965) H27B(0.8273) H27C(0.7484) H27D(0.7394) H27E(0.8138) H27F(0.8138)
 H28A(0.7801) H28B(0.7187) H28C(0.8078) H29A(0.7284) H29B(0.6512) H30A(0.5599)
 H30B(0.5928) H30C(0.6371) H32A(0.7125) H32B(0.7497) H32C(0.7939) H15D(0.6882)
 H15E(0.7625) H16D(0.752) H16E(0.6766) H16F(0.7551) H12D(0.2949) H12E(0.373)
 H12F(0.3861) H17C(0.5635) H17D(0.5708) H17E(0.6383) H22D(0.57) H22E(0.6116)
 H22F(0.64) H21D(0.7533) H21E(0.715) H20A(0.5489) H20B(0.6222) H20C(0.5836)
 H5AA(0.0694) H5AB(-0.0166) H4AA(0.1077) H4AB(0.0186) H4AC(0.1093) H3AA(0.0751)
 H3AB(-0.0133) H3AC(0.0629) H6AA(0.0292) H6AB(0.1246) H6AC(0.0432) H11C(0.3795)
 H11D(0.4544) H10D(0.37) H10E(0.3774) H10F(0.455) H9AA(0.2238) H9AB(0.2364)
 H9AC(0.2267)
;

loop_
_space_group_symop_operation_xyz
'x, y, z'
'-x+1/2, y+1/2, -z+1/2'
'-x, -y, -z'
'x-1/2, -y-1/2, z-1/2'

loop_
_atom_site_label
_atom_site_type_symbol
_atom_site_fract_x
_atom_site_fract_y
_atom_site_fract_z
_atom_site_U_iso_or_equiv
_atom_site_adp_type
_atom_site_occupancy
_atom_site_site_symmetry_order
_atom_site_calc_flag
_atom_site_refinement_flags_posn
_atom_site_refinement_flags_adp
_atom_site_refinement_flags_occupancy
_atom_site_disorder_assembly
_atom_site_disorder_group
Bi1 Bi 0.47265(4) 0.35983(3) 0.36118(4) 0.01427(6) Uani 0.6155(17) 1 d . . P A 1
Bi1A Bi 0.45556(6) 0.37095(5) 0.35986(6) 0.01341(9) Uani 0.3845(17) 1 d . . P A 2
O1 O 0.46481(19) 0.30793(19) 0.2273(2) 0.0203(6) Uani 0.6155(17) 1 d . . P A 1
O2 O 0.50623(14) 0.42495(10) 0.22834(12) 0.0246(4) Uani 0.6155(17) 1 d . . P A 1
O3 O 0.46571(8) 0.23803(7) 0.38078(8) 0.0282(3) Uani 1 1 d . . . . .
O4 O 0.38396(10) 0.26961(8) 0.49302(9) 0.0362(3) Uani 1 1 d . . . . .
O5 O 0.2989(3) 0.3631(3) 0.3334(3) 0.0277(8) Uani 0.6155(17) 1 d . . P A 1
O6 O 0.2829(6) 0.4169(8) 0.4620(6) 0.0208(12) Uani 0.6155(17) 1 d . . P A 1
O7 O 0.37123(13) 0.67660(12) 0.66042(14) 0.0230(4) Uani 0.6155(17) 1 d . . P A 1
O8 O 0.36331(8) 0.57625(7) 0.57320(8) 0.0262(2) Uani 1 1 d . . . . .
O9 O 0.56300(8) 0.48504(7) 0.60430(8) 0.0267(2) Uani 1 1 d . . . . .
O10 O 0.4306(4) 0.4205(4) 0.5886(3) 0.0214(8) Uani 0.6155(17) 1 d . . P A 1
N1 N 0.23579(10) 0.32997(10) 0.63530(10) 0.0320(3) Uani 1 1 d . . . . .
C1 C 0.48868(18) 0.36596(14) 0.18653(17) 0.0220(5) Uani 0.6155(17) 1 d . . P A 1
C2 C 0.4953(2) 0.36386(17) 0.08759(19) 0.0287(6) Uani 0.6155(17) 1 d . . P A 1
C3 C 0.5940(3) 0.3856(3) 0.0654(3) 0.0449(11) Uani 0.6155(17) 1 d . . P A 1
H3A H 0.6381 0.3488 0.0899 0.067 Uiso 0.6155(17) 1 calc GR . P A 1
H3B H 0.6088 0.4347 0.0901 0.067 Uiso 0.6155(17) 1 calc GR . P A 1
H3C H 0.5985 0.3874 0.0020 0.067 Uiso 0.6155(17) 1 calc GR . P A 1
C4 C 0.4734(3) 0.2860(2) 0.0522(2) 0.0456(9) Uani 0.6155(17) 1 d . . P A 1
H4A H 0.5227 0.2515 0.0721 0.068 Uiso 0.6155(17) 1 calc GR . P A 1
H4B H 0.4698 0.2874 -0.0116 0.068 Uiso 0.6155(17) 1 calc GR . P A 1
H4C H 0.4137 0.2692 0.0736 0.068 Uiso 0.6155(17) 1 calc GR . P A 1
C5 C 0.4256(2) 0.4219(2) 0.0492(2) 0.0338(7) Uani 0.6155(17) 1 d . . P A 1
H5A H 0.4432 0.4717 0.0721 0.041 Uiso 0.6155(17) 1 calc R . P A 1
H5B H 0.4306 0.4233 -0.0149 0.041 Uiso 0.6155(17) 1 calc R . P A 1
C6 C 0.3254(2) 0.4066(3) 0.0696(3) 0.0499(9) Uani 0.6155(17) 1 d . . P A 1
H6A H 0.3066 0.3581 0.0457 0.075 Uiso 0.6155(17) 1 calc GR . P A 1
H6B H 0.2853 0.4454 0.0434 0.075 Uiso 0.6155(17) 1 calc GR . P A 1
H6C H 0.3193 0.4065 0.1329 0.075 Uiso 0.6155(17) 1 calc GR . P A 1
C7 C 0.42002(11) 0.22153(10) 0.44762(11) 0.0245(3) Uani 1 1 d . . . . .
C8 C 0.40731(12) 0.13913(10) 0.46777(12) 0.0277(3) Uani 1 1 d . . . . .
C9 C 0.31472(13) 0.11697(13) 0.42132(18) 0.0468(5) Uani 1 1 d . . . . .
H9A H 0.2643 0.1475 0.4433 0.070 Uiso 1 1 calc GR . . . .
H9B H 0.3020 0.0644 0.4326 0.070 Uiso 1 1 calc GR . . . .
H9C H 0.3187 0.1249 0.3585 0.070 Uiso 1 1 calc GR . . . .
C10 C 0.4020(2) 0.12802(12) 0.56632(15) 0.0503(6) Uani 1 1 d . . . . .
H10A H 0.4599 0.1454 0.5956 0.075 Uiso 1 1 calc GR . . . .
H10B H 0.3932 0.0751 0.5789 0.075 Uiso 1 1 calc GR . . . .
H10C H 0.3493 0.1564 0.5875 0.075 Uiso 1 1 calc GR . . . .
C11 C 0.48499(11) 0.09160(10) 0.43078(12) 0.0273(3) Uani 1 1 d . . . . .
H11A H 0.4704 0.0386 0.4411 0.033 Uiso 1 1 calc R . . . .
H11B H 0.4845 0.0993 0.3669 0.033 Uiso 1 1 calc R . . . .
C12 C 0.58313(13) 0.10721(12) 0.46827(15) 0.0393(4) Uani 1 1 d . . . . .
H12A H 0.6274 0.0740 0.4410 0.059 Uiso 1 1 calc GR . . . .
H12B H 0.5853 0.0987 0.5313 0.059 Uiso 1 1 calc GR . . . .
H12C H 0.5997 0.1590 0.4565 0.059 Uiso 1 1 calc GR . . . .
C13 C 0.2515(5) 0.3883(4) 0.3939(4) 0.0233(11) Uani 0.6155(17) 1 d . . P A 1
C14 C 0.1455(3) 0.3806(3) 0.3815(3) 0.0349(9) Uani 0.6155(17) 1 d . . P A 1
C15 C 0.1275(6) 0.2978(4) 0.4032(5) 0.067(2) Uani 0.6155(17) 1 d . . P A 1
H15A H 0.1635 0.2661 0.3652 0.100 Uiso 0.6155(17) 1 calc GR . P A 1
H15B H 0.0610 0.2868 0.3940 0.100 Uiso 0.6155(17) 1 calc GR . P A 1
H15C H 0.1467 0.2882 0.4642 0.100 Uiso 0.6155(17) 1 calc GR . P A 1
C16 C 0.0965(2) 0.4335(4) 0.4418(3) 0.0681(16) Uani 0.6155(17) 1 d . . P A 1
H16A H 0.0290 0.4287 0.4321 0.102 Uiso 0.6155(17) 1 calc GR . P A 1
H16B H 0.1153 0.4848 0.4296 0.102 Uiso 0.6155(17) 1 calc GR . P A 1
H16C H 0.1139 0.4212 0.5025 0.102 Uiso 0.6155(17) 1 calc GR . P A 1
C17 C 0.1146(3) 0.3930(2) 0.2853(3) 0.0356(8) Uani 0.6155(17) 1 d . . P A 1
H17A H 0.1454 0.3553 0.2493 0.043 Uiso 0.6155(17) 1 calc R . P A 1
H17B H 0.0466 0.3846 0.2786 0.043 Uiso 0.6155(17) 1 calc R . P A 1
C18 C 0.1363(3) 0.4692(2) 0.2505(3) 0.0530(10) Uani 0.6155(17) 1 d . . P A 1
H18A H 0.1183 0.4715 0.1883 0.080 Uiso 0.6155(17) 1 calc GR . P A 1
H18B H 0.2032 0.4789 0.2587 0.080 Uiso 0.6155(17) 1 calc GR . P A 1
H18C H 0.1015 0.5067 0.2819 0.080 Uiso 0.6155(17) 1 calc GR . P A 1
C19 C 0.3236(2) 0.62788(18) 0.6191(2) 0.0203(6) Uani 0.6155(17) 1 d . . P A 1
C20 C 0.21840(19) 0.62636(17) 0.6274(2) 0.0272(6) Uani 0.6155(17) 1 d . . P A 1
C21 C 0.1741(2) 0.6337(2) 0.5355(3) 0.0492(10) Uani 0.6155(17) 1 d . . P A 1
H21A H 0.1061 0.6310 0.5381 0.074 Uiso 0.6155(17) 1 calc GR . P A 1
H21B H 0.1961 0.5933 0.4989 0.074 Uiso 0.6155(17) 1 calc GR . P A 1
H21C H 0.1916 0.6817 0.5106 0.074 Uiso 0.6155(17) 1 calc GR . P A 1
C22 C 0.1879(3) 0.6870(3) 0.6855(4) 0.0458(12) Uani 0.6155(17) 1 d . . P A 1
H22A H 0.2004 0.7353 0.6588 0.069 Uiso 0.6155(17) 1 calc GR . P A 1
H22B H 0.2221 0.6835 0.7420 0.069 Uiso 0.6155(17) 1 calc GR . P A 1
H22C H 0.1209 0.6823 0.6941 0.069 Uiso 0.6155(17) 1 calc GR . P A 1
C23 C 0.1918(2) 0.54827(19) 0.6626(3) 0.0351(7) Uani 0.6155(17) 1 d . . P A 1
H23A H 0.1236 0.5460 0.6686 0.042 Uiso 0.6155(17) 1 calc R . P A 1
H23B H 0.2087 0.5099 0.6199 0.042 Uiso 0.6155(17) 1 calc R . P A 1
C24 C 0.24095(17) 0.53090(15) 0.75104(17) 0.0519(6) Uani 1 1 d . . . . .
H24D H 0.2657 0.4831 0.7319 0.078 Uiso 0.3845(17) 1 calc R . P A 2
H24E H 0.1773 0.5240 0.7700 0.078 Uiso 0.3845(17) 1 calc R . P A 2
H24F H 0.2803 0.5502 0.7996 0.078 Uiso 0.3845(17) 1 calc R . P A 2
H24A H 0.3086 0.5319 0.7451 0.078 Uiso 0.6155(17) 1 calc R . P A 1
H24B H 0.2221 0.4815 0.7706 0.078 Uiso 0.6155(17) 1 calc R . P A 1
H24C H 0.2236 0.5683 0.7938 0.078 Uiso 0.6155(17) 1 calc R . P A 1
C25 C 0.5058(3) 0.4360(2) 0.6308(2) 0.0173(6) Uani 0.6155(17) 1 d . . P A 1
C26 C 0.53292(17) 0.38643(15) 0.71013(17) 0.0200(5) Uani 0.6155(17) 1 d . . P A 1
C27 C 0.45200(15) 0.38778(12) 0.77697(13) 0.0376(4) Uani 1 1 d . . . . .
H27A H 0.4421 0.4389 0.7965 0.056 Uiso 0.6155(17) 1 calc R . P A 1
H27B H 0.4693 0.3564 0.8273 0.056 Uiso 0.6155(17) 1 calc R . P A 1
H27C H 0.3945 0.3688 0.7484 0.056 Uiso 0.6155(17) 1 calc R . P A 1
H27D H 0.4236 0.4264 0.7394 0.056 Uiso 0.3845(17) 1 calc R . P A 2
H27E H 0.5023 0.4096 0.8138 0.056 Uiso 0.3845(17) 1 calc R . P A 2
H27F H 0.4047 0.3667 0.8138 0.056 Uiso 0.3845(17) 1 calc R . P A 2
C28 C 0.6209(2) 0.41524(18) 0.7585(2) 0.0292(6) Uani 0.6155(17) 1 d . . P A 1
H28A H 0.6097 0.4656 0.7801 0.044 Uiso 0.6155(17) 1 calc GR . P A 1
H28B H 0.6724 0.4162 0.7187 0.044 Uiso 0.6155(17) 1 calc GR . P A 1
H28C H 0.6370 0.3823 0.8078 0.044 Uiso 0.6155(17) 1 calc GR . P A 1
C29 C 0.5452(2) 0.30652(16) 0.67749(19) 0.0298(6) Uani 0.6155(17) 1 d . . P A 1
H29A H 0.5606 0.2743 0.7284 0.036 Uiso 0.6155(17) 1 calc R . P A 1
H29B H 0.4849 0.2893 0.6512 0.036 Uiso 0.6155(17) 1 calc R . P A 1
C30 C 0.6199(5) 0.2956(6) 0.6109(6) 0.0494(19) Uani 0.6155(17) 1 d . . P A 1
H30A H 0.6057 0.3271 0.5599 0.074 Uiso 0.6155(17) 1 calc GR . P A 1
H30B H 0.6209 0.2433 0.5928 0.074 Uiso 0.6155(17) 1 calc GR . P A 1
H30C H 0.6808 0.3093 0.6371 0.074 Uiso 0.6155(17) 1 calc GR . P A 1
C31 C 0.17555(13) 0.32843(11) 0.67980(12) 0.0330(4) Uani 1 1 d . . . . .
C32 C 0.0993(2) 0.32901(19) 0.73879(19) 0.0687(9) Uani 1 1 d . . . . .
H32A H 0.0463 0.3015 0.7125 0.103 Uiso 1 1 calc GR . . . .
H32B H 0.0806 0.3805 0.7497 0.103 Uiso 1 1 calc GR . . . .
H32C H 0.1194 0.3054 0.7939 0.103 Uiso 1 1 calc GR . . . .
Li1 Li 0.37906(19) 0.49208(16) 0.50208(19) 0.0251(6) Uani 1 1 d . . . . .
Li2 Li 0.33881(19) 0.35035(16) 0.5526(2) 0.0264(6) Uani 1 1 d . . . . .
O4A O 0.2960(11) 0.4142(13) 0.4491(11) 0.0175(16) Uani 0.3845(17) 1 d . U P A 2
O5A O 0.4445(6) 0.4116(6) 0.5674(5) 0.0185(12) Uani 0.3845(17) 1 d . . P A 2
O6A O 0.3945(2) 0.6398(2) 0.6909(2) 0.0323(9) Uani 0.3845(17) 1 d . . P A 2
O1A O 0.4332(3) 0.3190(3) 0.2289(4) 0.0167(8) Uani 0.3845(17) 1 d . . P A 2
O2A O 0.4331(2) 0.43997(17) 0.22559(19) 0.0260(7) Uani 0.3845(17) 1 d . . P A 2
O3A O 0.3178(5) 0.3719(5) 0.3136(5) 0.0197(11) Uani 0.3845(17) 1 d . . P A 2
C15A C 0.4889(3) 0.3306(3) 0.7243(3) 0.0300(10) Uani 0.3845(17) 1 d . . P A 2
H15D H 0.4377 0.3080 0.6882 0.036 Uiso 0.3845(17) 1 calc R . P A 2
H15E H 0.5164 0.2913 0.7625 0.036 Uiso 0.3845(17) 1 calc R . P A 2
C16A C 0.6496(3) 0.3874(3) 0.7168(4) 0.0320(11) Uani 0.3845(17) 1 d . . P A 2
H16D H 0.6331 0.4305 0.7520 0.048 Uiso 0.3845(17) 1 calc GR . P A 2
H16E H 0.6976 0.4018 0.6766 0.048 Uiso 0.3845(17) 1 calc GR . P A 2
H16F H 0.6736 0.3476 0.7551 0.048 Uiso 0.3845(17) 1 calc GR . P A 2
C14A C 0.5634(3) 0.3599(2) 0.6648(3) 0.0231(9) Uani 0.3845(17) 1 d . . P A 2
C13A C 0.5224(4) 0.4226(3) 0.6064(4) 0.0150(10) Uani 0.3845(17) 1 d . . P A 2
C12A C 0.1372(4) 0.5368(3) 0.3582(5) 0.0530(16) Uani 0.3845(17) 1 d . . P A 2
H12D H 0.1263 0.5395 0.2949 0.079 Uiso 0.3845(17) 1 calc GR . P A 2
H12E H 0.2035 0.5447 0.3730 0.079 Uiso 0.3845(17) 1 calc GR . P A 2
H12F H 0.1005 0.5754 0.3861 0.079 Uiso 0.3845(17) 1 calc GR . P A 2
C17A C 0.5923(7) 0.2977(8) 0.6039(11) 0.035(2) Uani 0.3845(17) 1 d . . P A 2
H17C H 0.6374 0.3170 0.5635 0.052 Uiso 0.3845(17) 1 calc GR . P A 2
H17D H 0.5373 0.2791 0.5708 0.052 Uiso 0.3845(17) 1 calc GR . P A 2
H17E H 0.6208 0.2571 0.6383 0.052 Uiso 0.3845(17) 1 calc GR . P A 2
C22A C 0.2039(6) 0.7202(5) 0.6229(6) 0.077(3) Uani 0.3845(17) 1 d . . P A 2
H22D H 0.1723 0.7004 0.5700 0.116 Uiso 0.3845(17) 1 calc GR . P A 2
H22E H 0.2692 0.7304 0.6116 0.116 Uiso 0.3845(17) 1 calc GR . P A 2
H22F H 0.1733 0.7664 0.6400 0.116 Uiso 0.3845(17) 1 calc GR . P A 2
C21A C 0.1985(9) 0.6601(7) 0.7005(10) 0.077(4) Uani 0.3845(17) 1 d . U P A 2
H21D H 0.2332 0.6784 0.7533 0.093 Uiso 0.3845(17) 1 calc R . P A 2
H21E H 0.1328 0.6518 0.7150 0.093 Uiso 0.3845(17) 1 calc R . P A 2
C20A C 0.1812(4) 0.5507(5) 0.6000(6) 0.075(3) Uani 0.3845(17) 1 d . . P A 2
H20A H 0.1735 0.5831 0.5489 0.113 Uiso 0.3845(17) 1 calc GR . P A 2
H20B H 0.1199 0.5392 0.6222 0.113 Uiso 0.3845(17) 1 calc GR . P A 2
H20C H 0.2120 0.5045 0.5836 0.113 Uiso 0.3845(17) 1 calc GR . P A 2
C19A C 0.2401(4) 0.5900(5) 0.6703(5) 0.0530(19) Uani 0.3845(17) 1 d . . P A 2
C18A C 0.3398(3) 0.6014(4) 0.6393(4) 0.0252(11) Uani 0.3845(17) 1 d . . P A 2
C5A C 0.4715(4) 0.3278(4) 0.0470(3) 0.0327(11) Uani 0.3845(17) 1 d . . P A 2
H5AA H 0.4676 0.2763 0.0694 0.039 Uiso 0.3845(17) 1 calc R . P A 2
H5AB H 0.4570 0.3262 -0.0166 0.039 Uiso 0.3845(17) 1 calc R . P A 2
C4A C 0.3025(3) 0.3356(3) 0.0805(3) 0.0385(12) Uani 0.3845(17) 1 d . . P A 2
H4AA H 0.3069 0.2864 0.1077 0.058 Uiso 0.3845(17) 1 calc GR . P A 2
H4AB H 0.2842 0.3301 0.0186 0.058 Uiso 0.3845(17) 1 calc GR . P A 2
H4AC H 0.2557 0.3654 0.1093 0.058 Uiso 0.3845(17) 1 calc GR . P A 2
C3A C 0.3903(5) 0.4533(3) 0.0500(3) 0.0388(13) Uani 0.3845(17) 1 d . . P A 2
H3AA H 0.3383 0.4797 0.0751 0.058 Uiso 0.3845(17) 1 calc GR . P A 2
H3AB H 0.3794 0.4494 -0.0133 0.058 Uiso 0.3845(17) 1 calc GR . P A 2
H3AC H 0.4483 0.4806 0.0629 0.058 Uiso 0.3845(17) 1 calc GR . P A 2
C2A C 0.3982(3) 0.3750(3) 0.0895(3) 0.0264(9) Uani 0.3845(17) 1 d . . P A 2
C1A C 0.4231(3) 0.3795(2) 0.1866(2) 0.0185(8) Uani 0.3845(17) 1 d . . P A 2
C6A C 0.5693(5) 0.3552(4) 0.0623(6) 0.0418(17) Uani 0.3845(17) 1 d . . P A 2
H6AA H 0.6117 0.3245 0.0292 0.063 Uiso 0.3845(17) 1 calc GR . P A 2
H6AB H 0.5868 0.3519 0.1246 0.063 Uiso 0.3845(17) 1 calc GR . P A 2
H6AC H 0.5733 0.4070 0.0432 0.063 Uiso 0.3845(17) 1 calc GR . P A 2
C11A C 0.1079(3) 0.4604(3) 0.3906(4) 0.0332(11) Uani 0.3845(17) 1 d . . P A 2
H11C H 0.0398 0.4547 0.3795 0.040 Uiso 0.3845(17) 1 calc R . P A 2
H11D H 0.1205 0.4580 0.4544 0.040 Uiso 0.3845(17) 1 calc R . P A 2
C10A C 0.1201(6) 0.3230(4) 0.3917(6) 0.0358(19) Uani 0.3845(17) 1 d . . P A 2
H10D H 0.1532 0.2796 0.3700 0.054 Uiso 0.3845(17) 1 calc GR . P A 2
H10E H 0.0533 0.3177 0.3774 0.054 Uiso 0.3845(17) 1 calc GR . P A 2
H10F H 0.1305 0.3264 0.4550 0.054 Uiso 0.3845(17) 1 calc GR . P A 2
C9A C 0.1400(4) 0.3921(4) 0.2501(4) 0.0355(14) Uani 0.3845(17) 1 d . . P A 2
H9AA H 0.1641 0.4375 0.2238 0.053 Uiso 0.3845(17) 1 calc GR . P A 2
H9AB H 0.0730 0.3882 0.2364 0.053 Uiso 0.3845(17) 1 calc GR . P A 2
H9AC H 0.1718 0.3487 0.2267 0.053 Uiso 0.3845(17) 1 calc GR . P A 2
C7A C 0.2633(7) 0.3957(6) 0.3714(5) 0.0160(15) Uani 0.3845(17) 1 d . U P A 2
C8A C 0.1574(4) 0.3952(4) 0.3479(4) 0.0262(12) Uani 0.3845(17) 1 d . . P A 2

loop_
_atom_site_aniso_label
_atom_site_aniso_U_11
_atom_site_aniso_U_22
_atom_site_aniso_U_33
_atom_site_aniso_U_23
_atom_site_aniso_U_13
_atom_site_aniso_U_12
Bi1 0.01368(14) 0.01600(13) 0.01314(6) 0.00141(8) 0.00058(9) -0.00036(8)
Bi1A 0.0124(2) 0.0167(2) 0.01118(9) 0.00078(12) 0.00047(14) -0.00011(12)
O1 0.0240(15) 0.0205(13) 0.0164(10) -0.0017(8) 0.0023(12) -0.0002(11)
O2 0.0353(11) 0.0214(9) 0.0172(9) 0.0017(7) 0.0022(7) -0.0008(7)
O3 0.0325(6) 0.0294(6) 0.0233(6) 0.0063(5) 0.0089(5) 0.0058(5)
O4 0.0460(8) 0.0320(7) 0.0318(7) 0.0040(5) 0.0169(6) 0.0131(6)
O5 0.026(2) 0.0354(19) 0.021(2) -0.0049(16) -0.0076(14) 0.0007(16)
O6 0.010(2) 0.0243(17) 0.027(3) -0.001(2) -0.0045(19) -0.0028(19)
O7 0.0185(9) 0.0235(10) 0.0269(10) -0.0038(8) 0.0022(7) 0.0003(7)
O8 0.0205(5) 0.0340(6) 0.0240(6) -0.0064(5) 0.0012(4) -0.0008(4)
O9 0.0247(5) 0.0243(6) 0.0301(6) 0.0099(5) -0.0081(5) -0.0072(4)
O10 0.0192(19) 0.0240(17) 0.020(2) 0.0055(16) -0.0056(13) -0.0033(13)
N1 0.0292(7) 0.0411(9) 0.0261(8) -0.0036(7) 0.0054(6) -0.0019(6)
C1 0.0238(13) 0.0262(13) 0.0159(11) -0.0010(9) 0.0008(9) 0.0046(9)
C2 0.0364(15) 0.0332(15) 0.0163(12) -0.0011(12) 0.0009(11) 0.0046(12)
C3 0.034(2) 0.079(4) 0.0229(17) 0.007(2) 0.0097(15) 0.009(2)
C4 0.073(3) 0.043(2) 0.0205(16) -0.0120(16) -0.0016(15) 0.010(2)
C5 0.0413(17) 0.0404(19) 0.0192(14) 0.0036(13) -0.0034(12) 0.0075(15)
C6 0.0354(17) 0.067(3) 0.046(2) -0.0074(19) -0.0110(15) 0.0112(17)
C7 0.0240(7) 0.0298(8) 0.0199(7) 0.0055(6) 0.0023(6) 0.0062(6)
C8 0.0308(8) 0.0292(8) 0.0236(8) 0.0057(7) 0.0078(6) 0.0044(6)
C9 0.0241(9) 0.0439(12) 0.0727(17) 0.0049(11) 0.0070(9) -0.0018(8)
C10 0.0826(18) 0.0392(12) 0.0309(11) 0.0132(9) 0.0246(11) 0.0118(11)
C11 0.0277(8) 0.0259(8) 0.0281(8) 0.0015(7) -0.0006(6) 0.0027(6)
C12 0.0308(9) 0.0354(10) 0.0506(12) 0.0023(9) -0.0103(8) 0.0065(8)
C13 0.025(2) 0.0214(19) 0.023(3) 0.0052(19) -0.0069(19) -0.0034(15)
C14 0.0250(17) 0.051(2) 0.028(2) 0.0011(18) -0.0121(16) -0.0143(15)
C15 0.069(4) 0.066(5) 0.061(3) 0.030(3) -0.038(3) -0.045(3)
C16 0.0207(15) 0.132(5) 0.051(3) -0.027(3) -0.0086(16) 0.000(2)
C17 0.0276(18) 0.0423(19) 0.035(2) 0.0064(18) -0.0172(15) -0.0056(15)
C18 0.059(2) 0.042(2) 0.055(2) 0.0166(17) -0.0262(19) -0.0004(17)
C19 0.0175(13) 0.0210(15) 0.0221(15) 0.0034(11) -0.0020(10) 0.0042(11)
C20 0.0133(11) 0.0312(15) 0.0370(17) -0.0053(12) 0.0011(11) 0.0030(10)
C21 0.0227(14) 0.073(3) 0.051(2) 0.0029(19) -0.0111(14) 0.0042(15)
C22 0.0289(18) 0.041(2) 0.069(4) -0.014(2) 0.0142(19) -0.0041(17)
C23 0.0208(13) 0.0357(16) 0.049(2) -0.0102(15) 0.0081(13) -0.0079(12)
C24 0.0473(12) 0.0563(15) 0.0539(14) 0.0040(11) 0.0222(11) -0.0065(10)
C25 0.0177(15) 0.0174(16) 0.0168(18) -0.0001(12) 0.0005(12) 0.0024(11)
C26 0.0223(11) 0.0210(11) 0.0160(12) 0.0044(10) -0.0058(9) 0.0005(9)
C27 0.0439(11) 0.0403(10) 0.0288(10) 0.0045(8) 0.0040(8) -0.0044(8)
C28 0.0290(14) 0.0318(15) 0.0255(15) 0.0035(12) -0.0133(11) -0.0009(11)
C29 0.0419(16) 0.0237(14) 0.0231(14) 0.0023(11) -0.0077(11) 0.0077(11)
C30 0.064(5) 0.050(3) 0.035(3) -0.001(2) 0.007(4) 0.026(4)
C31 0.0354(9) 0.0390(10) 0.0252(9) 0.0044(7) 0.0064(7) 0.0036(8)
C32 0.0632(16) 0.088(2) 0.0580(16) 0.0252(15) 0.0416(13) 0.0221(15)
Li1 0.0260(13) 0.0220(13) 0.0263(14) 0.0013(11) -0.0103(11) -0.0024(10)
Li2 0.0211(12) 0.0267(14) 0.0316(16) 0.0011(12) 0.0054(11) -0.0038(10)
O4A 0.011(3) 0.024(2) 0.018(3) -0.004(2) 0.0059(19) -0.002(2)
O5A 0.014(2) 0.025(3) 0.016(3) 0.005(2) 0.0011(18) -0.0013(17)
O6A 0.0179(15) 0.054(3) 0.0253(18) -0.0209(17) 0.0061(13) -0.0085(15)
O1A 0.018(2) 0.0178(19) 0.0142(15) -0.0013(13) 0.0008(18) 0.0010(16)
O2A 0.0414(19) 0.0198(14) 0.0172(14) 0.0014(11) 0.0043(12) -0.0016(12)
O3A 0.013(2) 0.032(3) 0.014(3) -0.0021(19) 0.0031(15) -0.0025(17)
C15A 0.038(2) 0.029(2) 0.022(2) 0.0118(18) -0.0050(17) -0.0059(18)
C16A 0.030(2) 0.030(2) 0.034(3) 0.012(2) -0.018(2) -0.0058(19)
C14A 0.0228(18) 0.021(2) 0.024(2) 0.0063(17) -0.0113(17) -0.0012(15)
C13A 0.014(2) 0.018(3) 0.013(3) 0.0021(19) 0.0021(17) 0.0052(16)
C12A 0.053(3) 0.045(3) 0.060(4) -0.001(3) 0.000(3) 0.021(3)
C17A 0.033(4) 0.024(3) 0.047(4) 0.001(3) -0.004(4) 0.012(3)
C22A 0.063(5) 0.090(6) 0.076(6) -0.005(5) -0.018(4) 0.046(4)
C21A 0.061(5) 0.094(6) 0.077(5) -0.019(4) 0.003(4) -0.003(4)
C20A 0.021(2) 0.119(7) 0.085(6) -0.073(5) 0.005(3) -0.011(3)
C19A 0.022(2) 0.076(5) 0.062(4) -0.045(4) 0.007(2) -0.003(3)
C18A 0.015(2) 0.035(3) 0.026(3) -0.010(2) 0.0018(18) 0.000(2)
C5A 0.050(3) 0.031(3) 0.017(2) -0.003(2) 0.0072(19) 0.006(2)
C4A 0.034(2) 0.057(3) 0.023(2) -0.006(2) -0.0094(18) -0.001(2)
C3A 0.057(4) 0.040(3) 0.019(2) 0.008(2) 0.003(2) 0.020(3)
C2A 0.033(2) 0.030(2) 0.0154(19) 0.0004(16) 0.0002(16) 0.0034(17)
C1A 0.0206(19) 0.0240(19) 0.0113(17) 0.0019(14) 0.0028(13) -0.0020(14)
C6A 0.040(4) 0.047(4) 0.039(3) 0.007(3) 0.019(3) 0.002(3)
C11A 0.0141(18) 0.050(3) 0.035(3) -0.012(2) -0.0033(18) 0.0074(18)
C10A 0.023(2) 0.040(5) 0.043(5) -0.011(4) -0.008(3) -0.004(3)
C9A 0.018(2) 0.065(4) 0.023(3) -0.009(3) -0.0051(19) 0.000(2)
C7A 0.012(2) 0.021(3) 0.014(3) 0.000(3) -0.005(2) -0.0061(19)
C8A 0.0136(19) 0.046(3) 0.019(3) -0.007(2) -0.001(2) -0.0036(19)

loop_
_atom_type_symbol
_atom_type_description
_atom_type_scat_dispersion_real
_atom_type_scat_dispersion_imag
_atom_type_scat_source
C C 0.0033 0.0016 'International Tables Vol C Tables 4.2.6.8 and 6.1.1.4'
H H 0.0000 0.0000 'International Tables Vol C Tables 4.2.6.8 and 6.1.1.4'
Bi Bi -4.1077 10.2566 'International Tables Vol C Tables 4.2.6.8 and 6.1.1.4'
Li Li -0.0003 0.0001 'International Tables Vol C Tables 4.2.6.8 and 6.1.1.4'
N N 0.0061 0.0033 'International Tables Vol C Tables 4.2.6.8 and 6.1.1.4'
O O 0.0106 0.0060 'International Tables Vol C Tables 4.2.6.8 and 6.1.1.4'

loop_
_geom_angle_atom_site_label_1
_geom_angle_atom_site_label_2
_geom_angle_atom_site_label_3
_geom_angle
_geom_angle_site_symmetry_1
_geom_angle_site_symmetry_3
_geom_angle_publ_flag
O1 Bi1 O2 55.63(10) . . ?
O1 Bi1 O5 81.11(14) . . ?
O1 Bi1 O7 76.61(8) . 3_666 ?
O1 Bi1 C1 27.88(10) . . ?
O1 Bi1 Li1 146.53(8) . . ?
O1 Bi1 Li2 136.06(10) . . ?
O2 Bi1 O5 94.50(11) . . ?
O2 Bi1 C1 27.75(7) . . ?
O2 Bi1 Li1 106.69(7) . . ?
O2 Bi1 Li2 148.01(7) . . ?
O3 Bi1 O1 73.38(9) . . ?
O3 Bi1 O2 127.25(6) . . ?
O3 Bi1 O5 89.78(14) . . ?
O3 Bi1 O7 78.15(6) . 3_666 ?
O3 Bi1 C1 100.46(7) . . ?
O3 Bi1 Li1 124.32(6) . . ?
O3 Bi1 Li2 79.20(6) . . ?
O5 Bi1 C1 87.57(11) . . ?
O5 Bi1 Li1 71.67(14) . . ?
O5 Bi1 Li2 64.94(11) . . ?
O7 Bi1 O2 77.93(8) 3_666 . ?
O7 Bi1 O5 156.90(14) 3_666 . ?
O7 Bi1 C1 75.56(8) 3_666 . ?
O7 Bi1 Li1 131.35(7) 3_666 . ?
O7 Bi1 Li2 130.19(7) 3_666 . ?
C1 Bi1 Li1 129.30(7) . . ?
C1 Bi1 Li2 152.48(8) . . ?
Li1 Bi1 Li2 45.21(7) . . ?
O3 Bi1A O9 160.18(6) . 3_666 ?
O3 Bi1A Li1 125.71(7) . . ?
O3 Bi1A Li2 79.07(6) . . ?
O3 Bi1A O2A 128.81(9) . . ?
O3 Bi1A C1A 101.26(10) . . ?
O3 Bi1A C7A 101.7(2) . . ?
O9 Bi1A Li1 35.30(6) 3_666 . ?
O9 Bi1A Li2 82.61(6) 3_666 . ?
O9 Bi1A C1A 97.74(9) 3_666 . ?
O9 Bi1A C7A 74.1(2) 3_666 . ?
Li1 Bi1A Li2 47.36(7) . . ?
O6A Bi1A O3 84.92(12) 3_666 . ?
O6A Bi1A O9 104.59(11) 3_666 3_666 ?
O6A Bi1A Li1 127.89(10) 3_666 . ?
O6A Bi1A Li2 139.59(12) 3_666 . ?
O6A Bi1A O2A 81.25(14) 3_666 . ?
O6A Bi1A C1A 78.27(13) 3_666 . ?
O6A Bi1A C7A 163.62(19) 3_666 . ?
O1A Bi1A O3 73.21(14) . . ?
O1A Bi1A O9 125.59(13) . 3_666 ?
O1A Bi1A Li1 146.44(11) . . ?
O1A Bi1A Li2 131.80(14) . . ?
O1A Bi1A O6A 76.26(13) . 3_666 ?
O1A Bi1A O2A 55.66(15) . . ?
O1A Bi1A C1A 28.05(16) . . ?
O1A Bi1A C7A 91.2(2) . . ?
O2A Bi1A O9 70.51(8) . 3_666 ?
O2A Bi1A Li1 100.95(9) . . ?
O2A Bi1A Li2 136.74(9) . . ?
O2A Bi1A C1A 27.64(11) . . ?
O2A Bi1A C7A 82.99(18) . . ?
O3A Bi1A O3 96.0(3) . . ?
O3A Bi1A O9 87.7(3) . 3_666 ?
O3A Bi1A Li1 83.2(3) . . ?
O3A Bi1A Li2 78.71(17) . . ?
O3A Bi1A O6A 140.2(2) . 3_666 ?
O3A Bi1A O1A 66.2(2) . . ?
O3A Bi1A O2A 67.28(18) . . ?
O3A Bi1A C1A 62.49(18) . . ?
O3A Bi1A C7A 25.1(3) . . ?
C1A Bi1A Li1 124.65(10) . . ?
C1A Bi1A Li2 141.10(10) . . ?
C1A Bi1A C7A 85.69(19) . . ?
C7A Bi1A Li1 59.9(2) . . ?
C7A Bi1A Li2 56.79(17) . . ?
C1 O1 Bi1 96.1(2) . . ?
C1 O2 Bi1 88.83(15) . . ?
C7 O3 Bi1 111.52(11) . . ?
C7 O3 Bi1A 107.85(11) . . ?
C7 O4 Li2 172.47(16) . . ?
C13 O5 Bi1 116.6(5) . . ?
C13 O6 Li1 139.6(7) . . ?
C13 O6 Li2 117.9(9) . . ?
Li2 O6 Li1 86.5(4) . . ?
C19 O7 Bi1 103.45(19) . 3_666 ?
C19 O8 Li1 161.02(18) . . ?
C18A O8 Li1 148.9(3) . . ?
C25 O9 Li1 136.7(2) . 3_666 ?
Li1 O9 Bi1A 91.07(10) 3_666 3_666 ?
C13A O9 Bi1A 143.7(2) . 3_666 ?
C13A O9 Li1 115.5(3) . 3_666 ?
C25 O10 Li1 119.2(5) . . ?
C25 O10 Li2 150.0(5) . . ?
Li2 O10 Li1 90.1(3) . . ?
C31 N1 Li2 170.71(19) . . ?
O1 C1 Bi1 56.04(19) . . ?
O1 C1 C2 120.0(3) . . ?
O2 C1 Bi1 63.42(14) . . ?
O2 C1 O1 119.5(3) . . ?
O2 C1 C2 120.6(2) . . ?
C2 C1 Bi1 176.0(2) . . ?
C1 C2 C4 110.8(3) . . ?
C1 C2 C5 107.2(2) . . ?
C3 C2 C1 108.4(3) . . ?
C3 C2 C4 109.6(3) . . ?
C3 C2 C5 109.6(3) . . ?
C4 C2 C5 111.3(3) . . ?
C2 C3 H3A 109.5 . . ?
C2 C3 H3B 109.5 . . ?
C2 C3 H3C 109.5 . . ?
H3A C3 H3B 109.5 . . ?
H3A C3 H3C 109.5 . . ?
H3B C3 H3C 109.5 . . ?
C2 C4 H4A 109.5 . . ?
C2 C4 H4B 109.5 . . ?
C2 C4 H4C 109.5 . . ?
H4A C4 H4B 109.5 . . ?
H4A C4 H4C 109.5 . . ?
H4B C4 H4C 109.5 . . ?
C2 C5 H5A 108.8 . . ?
C2 C5 H5B 108.8 . . ?
H5A C5 H5B 107.7 . . ?
C6 C5 C2 113.9(3) . . ?
C6 C5 H5A 108.8 . . ?
C6 C5 H5B 108.8 . . ?
C5 C6 H6A 109.5 . . ?
C5 C6 H6B 109.5 . . ?
C5 C6 H6C 109.5 . . ?
H6A C6 H6B 109.5 . . ?
H6A C6 H6C 109.5 . . ?
H6B C6 H6C 109.5 . . ?
O3 C7 C8 117.30(15) . . ?
O4 C7 O3 122.20(16) . . ?
O4 C7 C8 120.44(15) . . ?
C7 C8 C9 105.47(15) . . ?
C7 C8 C10 109.79(16) . . ?
C7 C8 C11 111.72(14) . . ?
C10 C8 C9 110.21(18) . . ?
C10 C8 C11 111.22(16) . . ?
C11 C8 C9 108.26(16) . . ?
C8 C9 H9A 109.5 . . ?
C8 C9 H9B 109.5 . . ?
C8 C9 H9C 109.5 . . ?
H9A C9 H9B 109.5 . . ?
H9A C9 H9C 109.5 . . ?
H9B C9 H9C 109.5 . . ?
C8 C10 H10A 109.5 . . ?
C8 C10 H10B 109.5 . . ?
C8 C10 H10C 109.5 . . ?
H10A C10 H10B 109.5 . . ?
H10A C10 H10C 109.5 . . ?
H10B C10 H10C 109.5 . . ?
C8 C11 H11A 108.4 . . ?
C8 C11 H11B 108.4 . . ?
H11A C11 H11B 107.4 . . ?
C12 C11 C8 115.67(16) . . ?
C12 C11 H11A 108.4 . . ?
C12 C11 H11B 108.4 . . ?
C11 C12 H12A 109.5 . . ?
C11 C12 H12B 109.5 . . ?
C11 C12 H12C 109.5 . . ?
H12A C12 H12B 109.5 . . ?
H12A C12 H12C 109.5 . . ?
H12B C12 H12C 109.5 . . ?
O5 C13 C14 116.3(6) . . ?
O5 C13 Li2 108.7(5) . . ?
O6 C13 O5 125.8(7) . . ?
O6 C13 C14 117.9(6) . . ?
O6 C13 Li2 39.0(7) . . ?
C14 C13 Li2 119.7(3) . . ?
C13 C14 C15 103.5(5) . . ?
C13 C14 C17 110.4(4) . . ?
C16 C14 C13 110.6(4) . . ?
C16 C14 C15 112.6(5) . . ?
C16 C14 C17 111.9(4) . . ?
C17 C14 C15 107.5(4) . . ?
C14 C15 H15A 109.5 . . ?
C14 C15 H15B 109.5 . . ?
C14 C15 H15C 109.5 . . ?
H15A C15 H15B 109.5 . . ?
H15A C15 H15C 109.5 . . ?
H15B C15 H15C 109.5 . . ?
C14 C16 H16A 109.5 . . ?
C14 C16 H16B 109.5 . . ?
C14 C16 H16C 109.5 . . ?
H16A C16 H16B 109.5 . . ?
H16A C16 H16C 109.5 . . ?
H16B C16 H16C 109.5 . . ?
C14 C17 H17A 108.6 . . ?
C14 C17 H17B 108.6 . . ?
H17A C17 H17B 107.6 . . ?
C18 C17 C14 114.5(3) . . ?
C18 C17 H17A 108.6 . . ?
C18 C17 H17B 108.6 . . ?
C17 C18 H18A 109.5 . . ?
C17 C18 H18B 109.5 . . ?
C17 C18 H18C 109.5 . . ?
H18A C18 H18B 109.5 . . ?
H18A C18 H18C 109.5 . . ?
H18B C18 H18C 109.5 . . ?
O7 C19 O8 121.4(3) . . ?
O7 C19 C20 119.2(3) . . ?
O8 C19 C20 119.3(3) . . ?
C19 C20 C21 107.2(3) . . ?
C19 C20 C23 107.7(3) . . ?
C21 C20 C23 107.5(3) . . ?
C22 C20 C19 110.9(3) . . ?
C22 C20 C21 111.6(4) . . ?
C22 C20 C23 111.7(3) . . ?
C20 C21 H21A 109.5 . . ?
C20 C21 H21B 109.5 . . ?
C20 C21 H21C 109.5 . . ?
H21A C21 H21B 109.5 . . ?
H21A C21 H21C 109.5 . . ?
H21B C21 H21C 109.5 . . ?
C20 C22 H22A 109.5 . . ?
C20 C22 H22B 109.5 . . ?
C20 C22 H22C 109.5 . . ?
H22A C22 H22B 109.5 . . ?
H22A C22 H22C 109.5 . . ?
H22B C22 H22C 109.5 . . ?
C20 C23 H23A 109.1 . . ?
C20 C23 H23B 109.1 . . ?
H23A C23 H23B 107.9 . . ?
C24 C23 C20 112.3(3) . . ?
C24 C23 H23A 109.1 . . ?
C24 C23 H23B 109.1 . . ?
C23 C24 H24A 109.5 . . ?
C23 C24 H24B 109.5 . . ?
C23 C24 H24C 109.5 . . ?
H24D C24 H24E 109.5 . . ?
H24D C24 H24F 109.5 . . ?
H24E C24 H24F 109.5 . . ?
H24A C24 H24B 109.5 . . ?
H24A C24 H24C 109.5 . . ?
H24B C24 H24C 109.5 . . ?
C19A C24 H24D 109.5 . . ?
C19A C24 H24E 109.5 . . ?
C19A C24 H24F 109.5 . . ?
O9 C25 C26 120.2(3) . . ?
O10 C25 O9 122.3(4) . . ?
O10 C25 C26 117.1(4) . . ?
C25 C26 C27 109.6(2) . . ?
C28 C26 C25 111.3(2) . . ?
C28 C26 C27 107.1(2) . . ?
C28 C26 C29 111.8(2) . . ?
C29 C26 C25 108.1(2) . . ?
C29 C26 C27 108.9(2) . . ?
C26 C27 H27A 109.5 . . ?
C26 C27 H27B 109.5 . . ?
C26 C27 H27C 109.5 . . ?
H27A C27 H27B 109.5 . . ?
H27A C27 H27C 109.5 . . ?
H27B C27 H27C 109.5 . . ?
H27D C27 H27E 109.5 . . ?
H27D C27 H27F 109.5 . . ?
H27E C27 H27F 109.5 . . ?
C15A C27 H27D 109.5 . . ?
C15A C27 H27E 109.5 . . ?
C15A C27 H27F 109.5 . . ?
C26 C28 H28A 109.5 . . ?
C26 C28 H28B 109.5 . . ?
C26 C28 H28C 109.5 . . ?
H28A C28 H28B 109.5 . . ?
H28A C28 H28C 109.5 . . ?
H28B C28 H28C 109.5 . . ?
C26 C29 H29A 108.4 . . ?
C26 C29 H29B 108.4 . . ?
H29A C29 H29B 107.4 . . ?
C30 C29 C26 115.7(5) . . ?
C30 C29 H29A 108.4 . . ?
C30 C29 H29B 108.4 . . ?
C29 C30 H30A 109.5 . . ?
C29 C30 H30B 109.5 . . ?
C29 C30 H30C 109.5 . . ?
H30A C30 H30B 109.5 . . ?
H30A C30 H30C 109.5 . . ?
H30B C30 H30C 109.5 . . ?
N1 C31 C32 177.8(3) . . ?
C31 C32 H32A 109.5 . . ?
C31 C32 H32B 109.5 . . ?
C31 C32 H32C 109.5 . . ?
H32A C32 H32B 109.5 . . ?
H32A C32 H32C 109.5 . . ?
H32B C32 H32C 109.5 . . ?
Bi1A Li1 Li1 71.43(10) . 3_666 ?
O6 Li1 Bi1 68.5(3) . . ?
O6 Li1 Li1 136.1(3) . 3_666 ?
O6 Li1 Li2 46.3(4) . . ?
O8 Li1 Bi1 163.06(13) . . ?
O8 Li1 Bi1A 164.37(14) . . ?
O8 Li1 O6 128.2(3) . . ?
O8 Li1 O9 112.98(15) . 3_666 ?
O8 Li1 O10 100.64(19) . . ?
O8 Li1 Li1 95.16(13) . 3_666 ?
O8 Li1 Li2 123.47(16) . . ?
O8 Li1 O4A 135.7(4) . . ?
O8 Li1 O5A 111.1(3) . . ?
O8 Li1 C13A 88.92(16) . 3_666 ?
O9 Li1 Bi1 55.07(8) 3_666 . ?
O9 Li1 Bi1A 53.63(8) 3_666 . ?
O9 Li1 O6 101.7(3) 3_666 . ?
O9 Li1 O10 123.51(19) 3_666 . ?
O9 Li1 Li1 59.69(10) 3_666 3_666 ?
O9 Li1 Li2 123.30(15) 3_666 . ?
O9 Li1 O4A 94.5(4) 3_666 . ?
O9 Li1 O5A 112.1(2) 3_666 . ?
O9 Li1 C13A 24.94(14) 3_666 3_666 ?
O10 Li1 Bi1 80.27(15) . . ?
O10 Li1 O6 90.0(4) . . ?
O10 Li1 Li1 73.77(19) . 3_666 ?
O10 Li1 Li2 43.8(2) . . ?
Li1 Li1 Bi1 68.68(9) 3_666 . ?
Li2 Li1 Bi1 68.66(9) . . ?
Li2 Li1 Bi1A 69.76(9) . . ?
Li2 Li1 Li1 107.73(14) . 3_666 ?
O4A Li1 Bi1A 58.5(4) . . ?
O4A Li1 Li1 129.0(4) . 3_666 ?
O4A Li1 Li2 47.9(6) . . ?
O4A Li1 C13A 117.9(5) . 3_666 ?
O5A Li1 Bi1A 71.9(2) . . ?
O5A Li1 Li1 67.5(3) . 3_666 ?
O5A Li1 Li2 43.5(3) . . ?
O5A Li1 O4A 87.5(7) . . ?
O5A Li1 C13A 118.5(3) . 3_666 ?
C13A Li1 Bi1A 76.63(14) 3_666 . ?
C13A Li1 Li1 52.76(15) 3_666 3_666 ?
C13A Li1 Li2 145.62(18) 3_666 . ?
O4 Li2 Bi1 54.50(9) . . ?
O4 Li2 Bi1A 58.05(9) . . ?
O4 Li2 O6 105.5(3) . . ?
O4 Li2 O10 114.4(2) . . ?
O4 Li2 N1 116.76(16) . . ?
O4 Li2 C13 85.0(2) . . ?
O4 Li2 Li1 120.57(15) . . ?
O4 Li2 O4A 99.1(5) . . ?
O4 Li2 O5A 102.8(3) . . ?
O6 Li2 Bi1 67.1(2) . . ?
O6 Li2 N1 105.4(3) . . ?
O6 Li2 C13 23.1(4) . . ?
O6 Li2 Li1 47.3(4) . . ?
O10 Li2 Bi1 79.39(14) . . ?
O10 Li2 O6 93.4(4) . . ?
O10 Li2 N1 117.19(19) . . ?
O10 Li2 C13 112.1(3) . . ?
O10 Li2 Li1 46.2(2) . . ?
N1 Li2 Bi1 162.80(14) . . ?
N1 Li2 Bi1A 160.71(14) . . ?
N1 Li2 C13 106.28(18) . . ?
N1 Li2 Li1 121.08(15) . . ?
N1 Li2 O4A 112.8(4) . . ?
C13 Li2 Bi1 60.46(15) . . ?
Li1 Li2 Bi1 66.13(9) . . ?
Li1 Li2 Bi1A 62.88(9) . . ?
Li1 Li2 C13 67.35(17) . . ?
O4A Li2 Bi1A 54.3(4) . . ?
O4A Li2 Li1 46.5(6) . . ?
O5A Li2 Bi1A 68.0(2) . . ?
O5A Li2 N1 129.6(2) . . ?
O5A Li2 Li1 46.3(3) . . ?
O5A Li2 O4A 88.8(6) . . ?
Li1 O4A Li2 85.6(8) . . ?
C7A O4A Li1 137.5(13) . . ?
C7A O4A Li2 130.9(16) . . ?
Li2 O5A Li1 90.2(5) . . ?
C13A O5A Li1 121.3(8) . . ?
C13A O5A Li2 147.5(8) . . ?
C18A O6A Bi1A 107.3(3) . 3_666 ?
C1A O1A Bi1A 96.4(3) . . ?
C1A O2A Bi1A 88.3(2) . . ?
C7A O3A Bi1A 111.6(7) . . ?
C27 C15A H15D 109.2 . . ?
C27 C15A H15E 109.2 . . ?
C27 C15A C14A 112.2(4) . . ?
H15D C15A H15E 107.9 . . ?
C14A C15A H15D 109.2 . . ?
C14A C15A H15E 109.2 . . ?
H16D C16A H16E 109.5 . . ?
H16D C16A H16F 109.5 . . ?
H16E C16A H16F 109.5 . . ?
C14A C16A H16D 109.5 . . ?
C14A C16A H16E 109.5 . . ?
C14A C16A H16F 109.5 . . ?
C15A C14A C13A 109.9(4) . . ?
C16A C14A C15A 111.8(4) . . ?
C16A C14A C13A 110.4(4) . . ?
C16A C14A C17A 108.7(5) . . ?
C17A C14A C15A 109.2(6) . . ?
C17A C14A C13A 106.6(6) . . ?
O9 C13A Li1 39.53(19) . 3_666 ?
O9 C13A C14A 119.9(5) . . ?
O5A C13A O9 121.8(7) . . ?
O5A C13A Li1 105.9(5) . 3_666 ?
O5A C13A C14A 118.1(7) . . ?
C14A C13A Li1 125.1(3) . 3_666 ?
H12D C12A H12E 109.5 . . ?
H12D C12A H12F 109.5 . . ?
H12E C12A H12F 109.5 . . ?
C11A C12A H12D 109.5 . . ?
C11A C12A H12E 109.5 . . ?
C11A C12A H12F 109.5 . . ?
C14A C17A H17C 109.5 . . ?
C14A C17A H17D 109.5 . . ?
C14A C17A H17E 109.5 . . ?
H17C C17A H17D 109.5 . . ?
H17C C17A H17E 109.5 . . ?
H17D C17A H17E 109.5 . . ?
H22D C22A H22E 109.5 . . ?
H22D C22A H22F 109.5 . . ?
H22E C22A H22F 109.5 . . ?
C21A C22A H22D 109.5 . . ?
C21A C22A H22E 109.5 . . ?
C21A C22A H22F 109.5 . . ?
C22A C21A H21D 110.1 . . ?
C22A C21A H21E 110.1 . . ?
H21D C21A H21E 108.5 . . ?
C19A C21A C22A 107.8(10) . . ?
C19A C21A H21D 110.1 . . ?
C19A C21A H21E 110.1 . . ?
H20A C20A H20B 109.5 . . ?
H20A C20A H20C 109.5 . . ?
H20B C20A H20C 109.5 . . ?
C19A C20A H20A 109.5 . . ?
C19A C20A H20B 109.5 . . ?
C19A C20A H20C 109.5 . . ?
C21A C19A C24 107.8(7) . . ?
C21A C19A C20A 113.5(8) . . ?
C21A C19A C18A 112.2(8) . . ?
C20A C19A C24 102.9(6) . . ?
C20A C19A C18A 109.9(5) . . ?
C18A C19A C24 110.2(5) . . ?
O8 C18A O6A 123.0(4) . . ?
O8 C18A C19A 121.4(4) . . ?
O6A C18A C19A 115.5(4) . . ?
H5AA C5A H5AB 107.6 . . ?
C2A C5A H5AA 108.7 . . ?
C2A C5A H5AB 108.7 . . ?
C6A C5A H5AA 108.7 . . ?
C6A C5A H5AB 108.7 . . ?
C6A C5A C2A 114.3(5) . . ?
H4AA C4A H4AB 109.5 . . ?
H4AA C4A H4AC 109.5 . . ?
H4AB C4A H4AC 109.5 . . ?
C2A C4A H4AA 109.5 . . ?
C2A C4A H4AB 109.5 . . ?
C2A C4A H4AC 109.5 . . ?
H3AA C3A H3AB 109.5 . . ?
H3AA C3A H3AC 109.5 . . ?
H3AB C3A H3AC 109.5 . . ?
C2A C3A H3AA 109.5 . . ?
C2A C3A H3AB 109.5 . . ?
C2A C3A H3AC 109.5 . . ?
C5A C2A C4A 109.6(4) . . ?
C5A C2A C3A 112.4(4) . . ?
C3A C2A C4A 109.5(4) . . ?
C1A C2A C5A 108.3(4) . . ?
C1A C2A C4A 106.5(4) . . ?
C1A C2A C3A 110.4(4) . . ?
O1A C1A Bi1A 55.5(3) . . ?
O1A C1A C2A 118.2(4) . . ?
O2A C1A Bi1A 64.0(2) . . ?
O2A C1A O1A 119.5(4) . . ?
O2A C1A C2A 122.4(4) . . ?
C2A C1A Bi1A 172.7(3) . . ?
C5A C6A H6AA 109.5 . . ?
C5A C6A H6AB 109.5 . . ?
C5A C6A H6AC 109.5 . . ?
H6AA C6A H6AB 109.5 . . ?
H6AA C6A H6AC 109.5 . . ?
H6AB C6A H6AC 109.5 . . ?
C12A C11A H11C 108.7 . . ?
C12A C11A H11D 108.7 . . ?
C12A C11A C8A 114.2(5) . . ?
H11C C11A H11D 107.6 . . ?
C8A C11A H11C 108.7 . . ?
C8A C11A H11D 108.7 . . ?
H10D C10A H10E 109.5 . . ?
H10D C10A H10F 109.5 . . ?
H10E C10A H10F 109.5 . . ?
C8A C10A H10D 109.5 . . ?
C8A C10A H10E 109.5 . . ?
C8A C10A H10F 109.5 . . ?
H9AA C9A H9AB 109.5 . . ?
H9AA C9A H9AC 109.5 . . ?
H9AB C9A H9AC 109.5 . . ?
C8A C9A H9AA 109.5 . . ?
C8A C9A H9AB 109.5 . . ?
C8A C9A H9AC 109.5 . . ?
O4A C7A Bi1A 77.4(7) . . ?
O4A C7A C8A 121.7(9) . . ?
O3A C7A Bi1A 43.3(5) . . ?
O3A C7A O4A 120.7(11) . . ?
O3A C7A C8A 117.4(8) . . ?
C8A C7A Bi1A 160.5(6) . . ?
C11A C8A C10A 106.1(5) . . ?
C11A C8A C7A 111.4(6) . . ?
C9A C8A C11A 113.1(5) . . ?
C9A C8A C10A 110.6(6) . . ?
C9A C8A C7A 110.4(5) . . ?
C7A C8A C10A 104.8(6) . . ?

loop_
_geom_bond_atom_site_label_1
_geom_bond_atom_site_label_2
_geom_bond_distance
_geom_bond_site_symmetry_2
_geom_bond_publ_flag
Bi1 O1 2.256(4) . ?
Bi1 O2 2.4196(19) . ?
Bi1 O3 2.2131(14) . ?
Bi1 O5 2.515(5) . ?
Bi1 O7 2.375(2) 3_666 ?
Bi1 C1 2.705(3) . ?
Bi1 Li1 3.522(3) . ?
Bi1 Li2 3.587(3) . ?
Bi1A O3 2.4148(15) . ?
Bi1A O9 2.6629(15) 3_666 ?
Bi1A Li1 3.307(3) . ?
Bi1A Li2 3.486(3) . ?
Bi1A O6A 2.331(3) 3_666 ?
Bi1A O1A 2.229(6) . ?
Bi1A O2A 2.416(3) . ?
Bi1A O3A 2.074(8) . ?
Bi1A C1A 2.686(4) . ?
Bi1A C7A 2.812(10) . ?
O1 C1 1.272(4) . ?
O2 C1 1.260(3) . ?
O3 C7 1.2777(19) . ?
O4 C7 1.239(2) . ?
O4 Li2 1.849(3) . ?
O5 C13 1.261(7) . ?
O6 C13 1.233(14) . ?
O6 Li1 2.011(12) . ?
O6 Li2 1.979(13) . ?
O7 Bi1 2.375(2) 3_666 ?
O7 C19 1.265(4) . ?
O8 C19 1.311(4) . ?
O8 Li1 1.886(3) . ?
O8 C18A 1.174(5) . ?
O9 Bi1A 2.6629(15) 3_666 ?
O9 C25 1.284(4) . ?
O9 Li1 1.911(3) 3_666 ?
O9 C13A 1.266(6) . ?
O10 C25 1.266(8) . ?
O10 Li1 1.972(7) . ?
O10 Li2 1.890(7) . ?
N1 C31 1.127(2) . ?
N1 Li2 2.026(3) . ?
C1 C2 1.527(4) . ?
C2 C3 1.524(5) . ?
C2 C4 1.529(5) . ?
C2 C5 1.547(5) . ?
C3 H3A 0.9800 . ?
C3 H3B 0.9800 . ?
C3 H3C 0.9800 . ?
C4 H4A 0.9800 . ?
C4 H4B 0.9800 . ?
C4 H4C 0.9800 . ?
C5 H5A 0.9900 . ?
C5 H5B 0.9900 . ?
C5 C6 1.512(5) . ?
C6 H6A 0.9800 . ?
C6 H6B 0.9800 . ?
C6 H6C 0.9800 . ?
C7 C8 1.526(2) . ?
C8 C9 1.535(3) . ?
C8 C10 1.532(3) . ?
C8 C11 1.534(2) . ?
C9 H9A 0.9800 . ?
C9 H9B 0.9800 . ?
C9 H9C 0.9800 . ?
C10 H10A 0.9800 . ?
C10 H10B 0.9800 . ?
C10 H10C 0.9800 . ?
C11 H11A 0.9900 . ?
C11 H11B 0.9900 . ?
C11 C12 1.526(2) . ?
C12 H12A 0.9800 . ?
C12 H12B 0.9800 . ?
C12 H12C 0.9800 . ?
C13 C14 1.533(8) . ?
C13 Li2 2.778(7) . ?
C14 C15 1.550(7) . ?
C14 C16 1.521(7) . ?
C14 C17 1.541(6) . ?
C15 H15A 0.9800 . ?
C15 H15B 0.9800 . ?
C15 H15C 0.9800 . ?
C16 H16A 0.9800 . ?
C16 H16B 0.9800 . ?
C16 H16C 0.9800 . ?
C17 H17A 0.9900 . ?
C17 H17B 0.9900 . ?
C17 C18 1.509(5) . ?
C18 H18A 0.9800 . ?
C18 H18B 0.9800 . ?
C18 H18C 0.9800 . ?
C19 C20 1.523(4) . ?
C20 C21 1.529(5) . ?
C20 C22 1.488(6) . ?
C20 C23 1.558(5) . ?
C21 H21A 0.9800 . ?
C21 H21B 0.9800 . ?
C21 H21C 0.9800 . ?
C22 H22A 0.9800 . ?
C22 H22B 0.9800 . ?
C22 H22C 0.9800 . ?
C23 H23A 0.9900 . ?
C23 H23B 0.9900 . ?
C23 C24 1.535(5) . ?
C24 H24D 0.9800 . ?
C24 H24E 0.9800 . ?
C24 H24F 0.9800 . ?
C24 H24A 0.9800 . ?
C24 H24B 0.9800 . ?
C24 H24C 0.9800 . ?
C24 C19A 1.633(10) . ?
C25 C26 1.547(5) . ?
C26 C27 1.585(3) . ?
C26 C28 1.529(4) . ?
C26 C29 1.534(4) . ?
C27 H27A 0.9800 . ?
C27 H27B 0.9800 . ?
C27 H27C 0.9800 . ?
C27 H27D 0.9800 . ?
C27 H27E 0.9800 . ?
C27 H27F 0.9800 . ?
C27 C15A 1.425(6) . ?
C28 H28A 0.9800 . ?
C28 H28B 0.9800 . ?
C28 H28C 0.9800 . ?
C29 H29A 0.9900 . ?
C29 H29B 0.9900 . ?
C29 C30 1.527(10) . ?
C30 H30A 0.9800 . ?
C30 H30B 0.9800 . ?
C30 H30C 0.9800 . ?
C31 C32 1.453(3) . ?
C32 H32A 0.9800 . ?
C32 H32B 0.9800 . ?
C32 H32C 0.9800 . ?
Li1 O9 1.911(3) 3_666 ?
Li1 Li1 3.491(6) 3_666 ?
Li1 Li2 2.733(4) . ?
Li1 O4A 1.99(2) . ?
Li1 O5A 1.975(11) . ?
Li1 C13A 2.709(7) 3_666 ?
Li2 O4A 2.03(2) . ?
Li2 O5A 1.883(11) . ?
O4A C7A 1.31(2) . ?
O5A C13A 1.261(12) . ?
O6A Bi1A 2.331(3) 3_666 ?
O6A C18A 1.291(6) . ?
O1A C1A 1.271(7) . ?
O2A C1A 1.247(5) . ?
O3A C7A 1.284(10) . ?
C15A H15D 0.9900 . ?
C15A H15E 0.9900 . ?
C15A C14A 1.532(6) . ?
C16A H16D 0.9800 . ?
C16A H16E 0.9800 . ?
C16A H16F 0.9800 . ?
C16A C14A 1.527(6) . ?
C14A C13A 1.541(7) . ?
C14A C17A 1.527(16) . ?
C13A Li1 2.709(7) 3_666 ?
C12A H12D 0.9800 . ?
C12A H12E 0.9800 . ?
C12A H12F 0.9800 . ?
C12A C11A 1.526(9) . ?
C17A H17C 0.9800 . ?
C17A H17D 0.9800 . ?
C17A H17E 0.9800 . ?
C22A H22D 0.9800 . ?
C22A H22E 0.9800 . ?
C22A H22F 0.9800 . ?
C22A C21A 1.613(15) . ?
C21A H21D 0.9900 . ?
C21A H21E 0.9900 . ?
C21A C19A 1.479(14) . ?
C20A H20A 0.9800 . ?
C20A H20B 0.9800 . ?
C20A H20C 0.9800 . ?
C20A C19A 1.516(8) . ?
C19A C18A 1.542(7) . ?
C5A H5AA 0.9900 . ?
C5A H5AB 0.9900 . ?
C5A C2A 1.523(7) . ?
C5A C6A 1.498(9) . ?
C4A H4AA 0.9800 . ?
C4A H4AB 0.9800 . ?
C4A H4AC 0.9800 . ?
C4A C2A 1.547(7) . ?
C3A H3AA 0.9800 . ?
C3A H3AB 0.9800 . ?
C3A H3AC 0.9800 . ?
C3A C2A 1.536(7) . ?
C2A C1A 1.520(6) . ?
C6A H6AA 0.9800 . ?
C6A H6AB 0.9800 . ?
C6A H6AC 0.9800 . ?
C11A H11C 0.9900 . ?
C11A H11D 0.9900 . ?
C11A C8A 1.534(8) . ?
C10A H10D 0.9800 . ?
C10A H10E 0.9800 . ?
C10A H10F 0.9800 . ?
C10A C8A 1.567(11) . ?
C9A H9AA 0.9800 . ?
C9A H9AB 0.9800 . ?
C9A H9AC 0.9800 . ?
C9A C8A 1.514(8) . ?
C7A C8A 1.549(11) . ?
